data_4025199
loop_
_publ_author_name
'Thomas C. Pijper'
'Dirk Pijper'
'Michael M. Pollard'
'Fr\'ed\'eric Dumur'
'Stephen G. Davey'
'Auke Meetsma'
'Ben L. Feringa'

_publ_contact_author_address
;
  Crystal Structure Center, Chemical Physics,
  Zernike Institute for Advanced Materials,
  University of Groningen,
  Nijenborgh 4,
  NL-9747 AG Groningen, The Netherlands.
;
_publ_contact_author_email A.Meetsma@rug.nl
_publ_contact_author_fax '+31 50 3634441'
_publ_contact_author_name
;
  Drs. A. Meetsma
;
_publ_contact_author_phone '+31 50 3634368'
_publ_section_related_literature
;
;
_publ_section_title
;
 An Enantioselective Synthetic Route toward Second-Generation Light-Driven
 Rotary Molecular Motors
;
_journal_name_full 'Journal of Organic Chemistry'
_journal_page_first 825
_journal_page_last 838
_journal_paper_doi 10.1021/jo902348u
_journal_volume 75
_journal_year 2010
_chemical_absolute_configuration ad
_chemical_compound_source 'see text'
_chemical_formula_moiety 'C27 H20 O S'
_chemical_formula_sum 'C27 H20 O S'
_chemical_formula_weight 392.52
_chemical_name_systematic ?
_space_group_IT_number 19
_symmetry_cell_setting orthorhombic
_symmetry_Int_Tables_number 19
_symmetry_space_group_name_Hall 'P 2ac 2ab'
_symmetry_space_group_name_H-M 'P 21 21 21'
_atom_sites_solution_hydrogens difmap
_atom_sites_solution_primary heavy
_atom_sites_solution_secondary direct
_audit_creation_date '2008-02-13  11:39:24'
_audit_creation_method
;
 PLATON <TABLE ACC> option    (version ::  91007)
 SHELXL97-2 & Manual Editing 
;
_audit_update_record
;
 ?
;
_cell_angle_alpha 90
_cell_angle_beta 90
_cell_angle_gamma 90
_cell_formula_units_Z 4
_cell_length_a 7.7954(15)
_cell_length_b 14.349(3)
_cell_length_c 17.845(4)
_cell_measurement_reflns_used 2645
_cell_measurement_temperature 100(1)
_cell_measurement_theta_max 27.54
_cell_measurement_theta_min 2.69
_cell_volume 1996.1(7)
_computing_cell_refinement 'SAINT-Plus (Bruker, 2007)'
_computing_data_collection 'SMART (Bruker, 2006)'
_computing_data_reduction SAINT-Plus
_computing_molecular_graphics
;
 PLATON (Spek, 2003)
 PLUTO (Meetsma, 2007) 
;
_computing_publication_material 'PLATON (Spek, 2003)'
_computing_structure_refinement 'SHELXL-97 (Sheldrick, 1997)'
_computing_structure_solution
;
 DIRDIF-07 (Beurskens et al., 2007)
;
_diffrn_ambient_temperature 100(1)
_diffrn_detector_area_resol_mean 66.06
_diffrn_measured_fraction_theta_full 0.999
_diffrn_measured_fraction_theta_max 0.999
_diffrn_measurement_device_type
;
  Bruker Smart Apex; CCD area detector 
;
_diffrn_measurement_method '\f and \w scans'
_diffrn_radiation_detector
;
  CCD area-detector
;
_diffrn_radiation_monochromator 'parallel mounted graphite'
_diffrn_radiation_source 'fine focus sealed Siemens Mo tube '
_diffrn_radiation_type MoK\a
_diffrn_radiation_wavelength 0.71073
_diffrn_reflns_av_R_equivalents 0.0725
_diffrn_reflns_av_sigmaI/netI 0.0742
_diffrn_reflns_limit_h_max 9
_diffrn_reflns_limit_h_min -9
_diffrn_reflns_limit_k_max 16
_diffrn_reflns_limit_k_min -17
_diffrn_reflns_limit_l_max 21
_diffrn_reflns_limit_l_min -21
_diffrn_reflns_number 14068
_diffrn_reflns_reduction_process
;
 Intensity data were corrected for Lorentz and polarization
  effects, decay and absorption and reduced to F~o~^2^
  using SAINT-Plus & SADABS (Bruker, 2007).
;
_diffrn_reflns_theta_full 25.00
_diffrn_reflns_theta_max 25.02
_diffrn_reflns_theta_min 2.69
_diffrn_standards_decay_% 0
_diffrn_standards_number 0
_exptl_absorpt_coefficient_mu 0.178
_exptl_absorpt_correction_T_max 0.9806
_exptl_absorpt_correction_T_min 0.9397
_exptl_absorpt_correction_type multi-scan
_exptl_absorpt_process_details '(SADABS, (Bruker, 2006))'
_exptl_crystal_colour colorless
_exptl_crystal_density_diffrn 1.306
_exptl_crystal_density_method 'not measured'
_exptl_crystal_description cut_fragment
_exptl_crystal_F_000 824
_exptl_crystal_size_max 0.29
_exptl_crystal_size_mid 0.15
_exptl_crystal_size_min 0.11
_refine_diff_density_max 0.261
_refine_diff_density_min -0.328
_refine_diff_density_rms 0.050
_refine_ls_abs_structure_details
;
  The absolute structure of the molecule actually chosen was
   determined by Flack's x-refinement.

   (Flack & Bernardinelli, 1999, 2000)
;
_refine_ls_abs_structure_Flack 0.02(9)
_refine_ls_extinction_method none
_refine_ls_goodness_of_fit_ref 0.971
_refine_ls_hydrogen_treatment refall
_refine_ls_matrix_type full
_refine_ls_number_parameters 342
_refine_ls_number_reflns 3526
_refine_ls_number_restraints 0
_refine_ls_restrained_S_all 0.971
_refine_ls_R_factor_all 0.0670
_refine_ls_R_factor_gt 0.0429
_refine_ls_shift/su_max 0.001
_refine_ls_shift/su_mean 0.000
_refine_ls_structure_factor_coef Fsqd
_refine_ls_weighting_details 'calc w=1/[\s^2^(Fo^2^)+(0.0391P)^2^+0.0P] where P=(Fo^2^+2Fc^2^)/3'
_refine_ls_weighting_scheme calc
_refine_ls_wR_factor_gt 0.0761
_refine_ls_wR_factor_ref 0.0832
_reflns_number_gt 2696
_reflns_number_total 3526
_reflns_threshold_expression I>2\s(I)
_cod_data_source_file jo902348u_si_002.cif
_cod_data_source_block DATNAM
_cod_database_code 4025199
_vrn_publ_code_number_frames 1800
_vrn_publ_code_frame_time_sec 30.0
_vrn_publ_code_meas_time_hour 17.9

loop_
_symmetry_equiv_pos_site_id
_symmetry_equiv_pos_as_xyz
1 x,y,z
2 1/2-x,-y,1/2+z
3 1/2+x,1/2-y,-z
4 -x,1/2+y,1/2-z

loop_
_atom_site_aniso_label
_atom_site_aniso_U_11
_atom_site_aniso_U_22
_atom_site_aniso_U_33
_atom_site_aniso_U_23
_atom_site_aniso_U_13
_atom_site_aniso_U_12
S 0.0289(4) 0.0261(4) 0.0268(4) -0.0012(3) -0.0037(4) -0.0018(4)
O 0.0330(12) 0.0204(11) 0.0250(10) 0.0023(8) 0.0000(10) 0.0020(11)
C1 0.0162(15) 0.0165(16) 0.0269(14) -0.0020(11) 0.0006(13) 0.0039(13)
C2 0.0220(16) 0.0229(17) 0.0259(15) -0.0001(12) -0.0005(15) 0.0027(15)
C3 0.0271(17) 0.0254(18) 0.0249(15) 0.0053(13) 0.0020(15) 0.0011(15)
C4 0.0252(19) 0.0199(18) 0.0388(19) 0.0007(14) 0.0055(14) -0.0010(15)
C5 0.0224(17) 0.0189(17) 0.0350(18) -0.0088(14) 0.0025(14) 0.0005(14)
C6 0.0201(16) 0.0202(16) 0.0265(14) 0.0010(12) 0.0023(14) 0.0003(15)
C7 0.0215(16) 0.0186(16) 0.0254(15) 0.0026(13) -0.0043(14) 0.0039(13)
C8 0.035(2) 0.0190(16) 0.0229(16) 0.0018(12) -0.0032(14) 0.0041(15)
C9 0.037(2) 0.0234(17) 0.0255(17) 0.0039(13) 0.0063(16) 0.0067(16)
C10 0.028(2) 0.0216(17) 0.0315(17) 0.0040(13) 0.0022(14) 0.0021(14)
C11 0.0297(19) 0.0187(16) 0.0220(16) 0.0021(13) -0.0036(14) 0.0012(14)
C12 0.0214(17) 0.0152(15) 0.0237(15) 0.0012(12) -0.0010(13) 0.0034(13)
C13 0.0223(17) 0.0174(15) 0.0186(14) 0.0019(12) -0.0028(12) -0.0019(13)
C14 0.0233(17) 0.0177(15) 0.0214(14) 0.0000(12) -0.0036(13) 0.0006(14)
C15 0.0248(16) 0.0175(15) 0.0186(13) 0.0013(11) -0.0021(14) 0.0006(14)
C16 0.0216(16) 0.0148(16) 0.0218(14) 0.0035(11) 0.0003(13) -0.0013(14)
C17 0.0257(18) 0.0184(16) 0.0252(16) 0.0025(12) -0.0011(14) 0.0010(14)
C18 0.0258(17) 0.0219(17) 0.0282(15) -0.0002(13) -0.0022(16) -0.0031(16)
C19 0.0230(19) 0.0342(19) 0.0288(16) 0.0088(14) -0.0022(14) -0.0056(16)
C20 0.0277(17) 0.0292(17) 0.0237(15) 0.0048(13) 0.0035(16) 0.0007(17)
C21 0.0227(18) 0.0203(16) 0.0213(14) 0.0027(11) -0.0011(13) 0.0016(14)
C22 0.0309(19) 0.0222(16) 0.0216(15) -0.0002(13) 0.0023(15) 0.0021(15)
C23 0.0359(19) 0.0180(16) 0.0225(15) -0.0009(12) 0.0005(16) -0.0042(17)
C24 0.0275(19) 0.0179(15) 0.0220(14) 0.0015(12) -0.0020(13) -0.0013(14)
C25 0.0258(19) 0.0196(19) 0.0268(16) 0.0010(13) -0.0015(15) -0.0030(15)
C26 0.0222(18) 0.0192(17) 0.0262(16) 0.0031(12) -0.0011(14) -0.0008(13)
C27 0.039(2) 0.030(2) 0.0240(16) 0.0038(13) -0.0004(17) 0.0020(19)

loop_
_atom_site_label
_atom_site_type_symbol
_atom_site_thermal_displace_type
_atom_site_fract_x
_atom_site_fract_y
_atom_site_fract_z
_atom_site_occupancy
_atom_site_U_iso_or_equiv
_atom_site_calc_flag
_atom_site_refinement_flags
S S Uani 0.19870(10) 0.12350(5) 0.11237(4) 1.000 0.0273(2) . .
O O Uani 0.3057(3) 0.46794(12) 0.21041(9) 1.000 0.0261(6) . .
C1 C Uani 0.2836(4) 0.14167(17) 0.26082(14) 1.000 0.0199(9) . .
C2 C Uani 0.2914(4) 0.10989(19) 0.33479(15) 1.000 0.0236(9) . .
C3 C Uani 0.2134(4) 0.0256(2) 0.35429(16) 1.000 0.0258(10) . .
C4 C Uani 0.1274(4) -0.0259(2) 0.30111(16) 1.000 0.0280(11) . .
C5 C Uani 0.1229(4) 0.0030(2) 0.22722(17) 1.000 0.0254(10) . .
C6 C Uani 0.2026(4) 0.08582(18) 0.20700(14) 1.000 0.0223(9) . .
C7 C Uani 0.4056(3) 0.17497(19) 0.10884(15) 1.000 0.0218(9) . .
C8 C Uani 0.5038(4) 0.16430(19) 0.04393(16) 1.000 0.0256(10) . .
C9 C Uani 0.6693(4) 0.1994(2) 0.04098(16) 1.000 0.0286(10) . .
C10 C Uani 0.7389(4) 0.2424(2) 0.10413(17) 1.000 0.0270(10) . .
C11 C Uani 0.6414(4) 0.25336(19) 0.16777(16) 1.000 0.0235(10) . .
C12 C Uani 0.4708(4) 0.22287(17) 0.17094(14) 1.000 0.0201(9) . .
C13 C Uani 0.3572(3) 0.23292(18) 0.23790(14) 1.000 0.0194(9) . .
C14 C Uani 0.3212(4) 0.31490(18) 0.27148(13) 1.000 0.0208(9) . .
C15 C Uani 0.2067(4) 0.33710(17) 0.33622(13) 1.000 0.0203(8) . .
C16 C Uani 0.0448(4) 0.29968(17) 0.35951(13) 1.000 0.0194(9) . .
C17 C Uani -0.0504(4) 0.23141(19) 0.31984(15) 1.000 0.0231(10) . .
C18 C Uani -0.2072(4) 0.20150(19) 0.34398(15) 1.000 0.0253(9) . .
C19 C Uani -0.2811(4) 0.2388(2) 0.40962(15) 1.000 0.0287(10) . .
C20 C Uani -0.1964(4) 0.3068(2) 0.44820(15) 1.000 0.0269(9) . .
C21 C Uani -0.0345(4) 0.33923(18) 0.42484(14) 1.000 0.0214(9) . .
C22 C Uani 0.0466(4) 0.41520(19) 0.46205(15) 1.000 0.0249(10) . .
C23 C Uani 0.1952(4) 0.45231(19) 0.43601(14) 1.000 0.0255(10) . .
C24 C Uani 0.2733(4) 0.41480(19) 0.37238(13) 1.000 0.0225(9) . .
C25 C Uani 0.4277(4) 0.4523(2) 0.33186(16) 1.000 0.0241(10) . .
C26 C Uani 0.4130(4) 0.40701(19) 0.25419(16) 1.000 0.0225(10) . .
C27 C Uani 0.2913(5) 0.4391(2) 0.13466(15) 1.000 0.0310(11) . .
H2 H Uiso 0.347(3) 0.1509(17) 0.3754(14) 1.000 0.031(8) . .
H3 H Uiso 0.217(3) 0.0061(16) 0.4037(13) 1.000 0.015(6) . .
H4 H Uiso 0.058(4) -0.0839(18) 0.3173(14) 1.000 0.026(7) . .
H5 H Uiso 0.059(4) -0.0339(18) 0.1929(14) 1.000 0.027(8) . .
H8 H Uiso 0.453(3) 0.1322(17) -0.0009(13) 1.000 0.020(7) . .
H9 H Uiso 0.736(3) 0.1910(17) -0.0025(13) 1.000 0.026(8) . .
H10 H Uiso 0.863(4) 0.2605(19) 0.1046(15) 1.000 0.032(8) . .
H11 H Uiso 0.687(4) 0.2781(16) 0.2125(14) 1.000 0.024(7) . .
H17 H Uiso 0.001(3) 0.2087(16) 0.2698(13) 1.000 0.020(7) . .
H18 H Uiso -0.268(3) 0.1546(17) 0.3135(13) 1.000 0.025(8) . .
H19 H Uiso -0.395(4) 0.2180(18) 0.4267(14) 1.000 0.028(8) . .
H20 H Uiso -0.251(4) 0.3338(19) 0.4966(14) 1.000 0.038(9) . .
H22 H Uiso -0.010(3) 0.4426(16) 0.5078(13) 1.000 0.018(7) . .
H23 H Uiso 0.248(3) 0.5057(19) 0.4571(14) 1.000 0.032(8) . .
H25 H Uiso 0.421(4) 0.525(2) 0.3271(15) 1.000 0.037(8) . .
H25' H Uiso 0.540(4) 0.4339(17) 0.3555(14) 1.000 0.031(8) . .
H26 H Uiso 0.525(3) 0.4020(16) 0.2275(13) 1.000 0.017(7) . .
H27 H Uiso 0.237(4) 0.373(2) 0.1303(14) 1.000 0.041(9) . .
H27' H Uiso 0.217(4) 0.484(2) 0.1076(15) 1.000 0.039(8) . .
H27" H Uiso 0.406(4) 0.4318(19) 0.1109(16) 1.000 0.041(9) . .

loop_
_atom_type_symbol
_atom_type_description
_atom_type_scat_dispersion_real
_atom_type_scat_dispersion_imag
_atom_type_scat_source
S S 0.1246 0.1234 'International Tables Vol C Tables 4.2.6.8 and 6.1.1.4'
O O 0.0106 0.0060 'International Tables Vol C Tables 4.2.6.8 and 6.1.1.4'
H H 0.0000 0.0000 'International Tables Vol C Tables 4.2.6.8 and 6.1.1.4'
C C 0.0033 0.0016 'International Tables Vol C Tables 4.2.6.8 and 6.1.1.4'

loop_
_geom_angle_atom_site_label_1
_geom_angle_atom_site_label_2
_geom_angle_atom_site_label_3
_geom_angle
_geom_angle_site_symmetry_1
_geom_angle_site_symmetry_2
_geom_angle_site_symmetry_3
_geom_angle_publ_flag
C6 S C7 98.34(14) . . . yes
C26 O C27 112.7(2) . . . yes
C2 C1 C6 118.7(2) . . . no
C2 C1 C13 122.0(2) . . . no
C6 C1 C13 119.3(2) . . . no
C1 C2 C3 119.9(3) . . . no
C2 C3 C4 120.3(3) . . . no
C3 C4 C5 120.6(3) . . . no
C4 C5 C6 119.5(3) . . . no
S C6 C1 119.1(2) . . . yes
S C6 C5 120.0(2) . . . yes
C1 C6 C5 120.9(2) . . . no
S C7 C8 118.8(2) . . . yes
S C7 C12 120.4(2) . . . yes
C8 C7 C12 120.8(2) . . . no
C7 C8 C9 120.1(3) . . . no
C8 C9 C10 119.5(3) . . . no
C9 C10 C11 120.2(3) . . . no
C10 C11 C12 121.5(3) . . . no
C7 C12 C11 117.8(2) . . . no
C7 C12 C13 117.7(2) . . . no
C11 C12 C13 124.4(2) . . . no
C1 C13 C12 111.3(2) . . . no
C1 C13 C14 124.4(2) . . . no
C12 C13 C14 124.2(2) . . . no
C13 C14 C15 130.8(2) . . . no
C13 C14 C26 124.4(2) . . . no
C15 C14 C26 104.5(2) . . . no
C14 C15 C16 132.1(2) . . . no
C14 C15 C24 107.9(2) . . . no
C16 C15 C24 119.7(2) . . . no
C15 C16 C17 125.1(2) . . . no
C15 C16 C21 117.8(2) . . . no
C17 C16 C21 116.9(3) . . . no
C16 C17 C18 121.9(3) . . . no
C17 C18 C19 120.6(3) . . . no
C18 C19 C20 119.5(3) . . . no
C19 C20 C21 121.4(3) . . . no
C16 C21 C20 119.7(2) . . . no
C16 C21 C22 119.3(3) . . . no
C20 C21 C22 120.8(2) . . . no
C21 C22 C23 121.3(3) . . . no
C22 C23 C24 120.0(3) . . . no
C15 C24 C23 121.6(3) . . . no
C15 C24 C25 111.3(2) . . . no
C23 C24 C25 127.0(3) . . . no
C24 C25 C26 102.9(2) . . . no
O C26 C14 111.2(2) . . . yes
O C26 C25 106.0(2) . . . yes
C14 C26 C25 102.6(2) . . . no
C1 C2 H2 119.8(14) . . . no
C3 C2 H2 120.2(14) . . . no
C2 C3 H3 119.1(15) . . . no
C4 C3 H3 120.6(15) . . . no
C3 C4 H4 119.6(14) . . . no
C5 C4 H4 119.7(14) . . . no
C4 C5 H5 117.4(16) . . . no
C6 C5 H5 122.9(16) . . . no
C7 C8 H8 119.7(14) . . . no
C9 C8 H8 120.2(14) . . . no
C8 C9 H9 119.9(15) . . . no
C10 C9 H9 120.5(15) . . . no
C9 C10 H10 119.8(16) . . . no
C11 C10 H10 119.8(16) . . . no
C10 C11 H11 122.2(18) . . . no
C12 C11 H11 116.2(18) . . . no
C16 C17 H17 116.6(13) . . . no
C18 C17 H17 121.4(13) . . . no
C17 C18 H18 118.1(14) . . . no
C19 C18 H18 121.4(14) . . . no
C18 C19 H19 120.7(15) . . . no
C20 C19 H19 119.8(15) . . . no
C19 C20 H20 119.2(17) . . . no
C21 C20 H20 119.4(17) . . . no
C21 C22 H22 118.8(13) . . . no
C23 C22 H22 119.9(14) . . . no
C22 C23 H23 123.5(15) . . . no
C24 C23 H23 116.4(15) . . . no
C24 C25 H25 110.8(17) . . . no
C24 C25 H25' 113.6(15) . . . no
C26 C25 H25 110.2(15) . . . no
C26 C25 H25' 109.4(14) . . . no
H25 C25 H25' 110(2) . . . no
O C26 H26 107.1(14) . . . no
C14 C26 H26 116.3(13) . . . no
C25 C26 H26 113.4(14) . . . no
O C27 H27 111.7(14) . . . no
O C27 H27' 108.7(16) . . . no
O C27 H27" 111.5(17) . . . no
H27 C27 H27' 109(2) . . . no
H27 C27 H27" 104(2) . . . no
H27' C27 H27" 113(2) . . . no

loop_
_geom_bond_atom_site_label_1
_geom_bond_atom_site_label_2
_geom_bond_distance
_geom_bond_site_symmetry_1
_geom_bond_site_symmetry_2
_geom_bond_publ_flag
S C6 1.773(3) . . yes
S C7 1.775(3) . . yes
O C26 1.440(3) . . yes
O C27 1.418(3) . . yes
C1 C2 1.398(4) . . no
C1 C6 1.401(4) . . no
C1 C13 1.487(4) . . no
C2 C3 1.398(4) . . no
C3 C4 1.377(4) . . no
C4 C5 1.383(4) . . no
C5 C6 1.389(4) . . no
C7 C8 1.397(4) . . no
C7 C12 1.400(4) . . no
C8 C9 1.386(4) . . no
C9 C10 1.395(4) . . no
C10 C11 1.376(4) . . no
C11 C12 1.401(4) . . no
C12 C13 1.494(4) . . no
C13 C14 1.350(4) . . no
C14 C15 1.494(4) . . no
C14 C26 1.534(4) . . no
C15 C16 1.433(4) . . no
C15 C24 1.389(4) . . no
C16 C17 1.418(4) . . no
C16 C21 1.436(4) . . no
C17 C18 1.365(4) . . no
C18 C19 1.411(4) . . no
C19 C20 1.365(4) . . no
C20 C21 1.408(4) . . no
C21 C22 1.424(4) . . no
C22 C23 1.357(4) . . no
C23 C24 1.396(4) . . no
C24 C25 1.504(4) . . no
C25 C26 1.535(4) . . no
C2 H2 1.03(2) . . no
C3 H3 0.93(2) . . no
C4 H4 1.03(3) . . no
C5 H5 0.95(3) . . no
C8 H8 1.00(2) . . no
C9 H9 0.94(2) . . no
C10 H10 1.00(3) . . no
C11 H11 0.94(3) . . no
C17 H17 1.03(2) . . no
C18 H18 0.99(2) . . no
C19 H19 0.99(3) . . no
C20 H20 1.04(3) . . no
C22 H22 1.01(2) . . no
C23 H23 0.95(3) . . no
C25 H25 1.05(3) . . no
C25 H25' 1.01(3) . . no
C26 H26 1.00(2) . . no
C27 H27 1.04(3) . . no
C27 H27' 0.99(3) . . no
C27 H27" 1.00(3) . . no

loop_
_geom_contact_atom_site_label_1
_geom_contact_atom_site_label_2
_geom_contact_distance
_geom_contact_site_symmetry_1
_geom_contact_site_symmetry_2
_geom_contact_publ_flag
O C4 3.384(4) . 4_555 no
O H18 2.73(2) . 4_555 no
C1 C16 3.422(4) . . no
C1 C17 3.090(4) . . no
C2 C17 3.196(4) . . no
C2 C15 3.327(4) . . no
C2 C16 3.363(4) . . no
C4 C27 3.496(5) . 4_545 no
C4 O 3.384(4) . 4_545 no
C5 C16 3.552(4) . 4_545 no
C6 C17 3.508(4) . . no
C6 C25 3.530(4) . 4_645 no
C8 C9 3.595(4) . 3_455 no
C9 C8 3.595(4) . 3_555 no
C11 C26 3.226(4) . . no
C11 C18 3.440(4) . 1_655 no
C12 C27 3.465(4) . . no
C13 C17 3.498(4) . . no
C13 C27 3.523(4) . . no
C15 C2 3.327(4) . . no
C16 C2 3.363(4) . . no
C16 C1 3.422(4) . . no
C16 C5 3.552(4) . 4_555 no
C17 C2 3.196(4) . . no
C17 C1 3.090(4) . . no
C17 C6 3.508(4) . . no
C17 C13 3.498(4) . . no
C18 C11 3.440(4) . 1_455 no
C19 C22 3.454(4) . 3_456 no
C22 C19 3.454(4) . 3_556 no
C25 C6 3.530(4) . 4_655 no
C26 C11 3.226(4) . . no
C27 C13 3.523(4) . . no
C27 C4 3.496(5) . 4_555 no
C27 C12 3.465(4) . . no
C1 H17 2.41(2) . . no
C2 H17 2.91(2) . . no
C3 H26 3.07(2) . 4_645 no
C4 H26 2.95(2) . 4_645 no
C6 H17 2.61(2) . . no
C7 H25 2.79(3) . 4_645 no
C7 H9 3.01(2) . 3_455 no
C8 H23 2.99(3) . 4_645 no
C8 H10 3.07(3) . 3_455 no
C8 H9 3.04(2) . 3_455 no
C9 H23 2.85(3) . 4_645 no
C10 H8 3.07(2) . 3_555 no
C11 H26 2.55(2) . . no
C11 H18 3.05(2) . 1_655 no
C12 H27 2.91(3) . . no
C12 H25 2.96(3) . 4_645 no
C12 H26 2.79(2) . . no
C13 H17 2.86(2) . . no
C13 H27 2.93(3) . . no
C14 H11 3.09(3) . . no
C14 H17 2.93(2) . . no
C14 H27 2.73(3) . . no
C14 H2 3.00(2) . . no
C15 H5 2.83(3) . 4_555 no
C15 H2 2.97(2) . . no
C16 H5 2.69(3) . 4_555 no
C17 H11 2.88(3) . 1_455 no
C18 H11 2.72(3) . 1_455 no
C21 H5 2.79(3) . 4_555 no
C21 H19 2.98(3) . 3_556 no
C22 H5 2.98(3) . 4_555 no
C22 H19 2.79(3) . 3_556 no
C23 H5 3.04(3) . 4_555 no
C24 H5 2.93(3) . 4_555 no
C26 H11 2.92(3) . . no
C27 H9 3.04(2) . 3_455 no
C27 H4 2.87(3) . 4_555 no
H2 C14 3.00(2) . . no
H2 C15 2.97(2) . . no
H2 H19 2.41(4) . 1_655 no
H2 H20 2.42(4) . 3_556 no
H4 C27 2.87(3) . 4_545 no
H4 H27 2.56(4) . 4_545 no
H5 C15 2.83(3) . 4_545 no
H5 C16 2.69(3) . 4_545 no
H5 C21 2.79(3) . 4_545 no
H5 C22 2.98(3) . 4_545 no
H5 C23 3.04(3) . 4_545 no
H5 C24 2.93(3) . 4_545 no
H8 C10 3.07(2) . 3_455 no
H8 H10 2.51(4) . 3_455 no
H9 C7 3.01(2) . 3_555 no
H9 C8 3.04(2) . 3_555 no
H9 C27 3.04(2) . 3_555 no
H9 H27 2.46(3) . 3_555 no
H10 C8 3.07(3) . 3_555 no
H10 H8 2.51(4) . 3_555 no
H11 C14 3.09(3) . . no
H11 C17 2.88(3) . 1_655 no
H11 C18 2.72(3) . 1_655 no
H11 C26 2.92(3) . . no
H11 H18 2.55(3) . 1_655 no
H11 H26 2.20(3) . . no
H17 C1 2.41(2) . . no
H17 C2 2.91(2) . . no
H17 C6 2.61(2) . . no
H17 C13 2.86(2) . . no
H17 C14 2.93(2) . . no
H18 C11 3.05(2) . 1_455 no
H18 H11 2.55(3) . 1_455 no
H18 O 2.73(2) . 4_545 no
H19 H2 2.41(4) . 1_455 no
H19 C21 2.98(3) . 3_456 no
H19 C22 2.79(3) . 3_456 no
H20 H22 2.45(4) . . no
H20 H2 2.42(4) . 3_456 no
H22 H20 2.45(4) . . no
H23 C8 2.99(3) . 4_655 no
H23 C9 2.85(3) . 4_655 no
H25 C7 2.79(3) . 4_655 no
H25 C12 2.96(3) . 4_655 no
H26 C11 2.55(2) . . no
H26 C12 2.79(2) . . no
H26 H11 2.20(3) . . no
H26 H27" 2.32(4) . . no
H26 C3 3.07(2) . 4_655 no
H26 C4 2.95(2) . 4_655 no
H27 C12 2.91(3) . . no
H27 C13 2.93(3) . . no
H27 C14 2.73(3) . . no
H27 H9 2.46(3) . 3_455 no
H27 H4 2.56(4) . 4_555 no
H27" H26 2.32(4) . . no

loop_
_geom_torsion_atom_site_label_1
_geom_torsion_atom_site_label_2
_geom_torsion_atom_site_label_3
_geom_torsion_atom_site_label_4
_geom_torsion
_geom_torsion_site_symmetry_1
_geom_torsion_site_symmetry_2
_geom_torsion_site_symmetry_3
_geom_torsion_site_symmetry_4
_geom_torsion_publ_flag
C7 S C6 C1 36.7(3) . . . . no
C7 S C6 C5 -144.7(3) . . . . no
C6 S C7 C8 141.3(2) . . . . no
C6 S C7 C12 -36.7(2) . . . . no
C27 O C26 C14 -74.1(3) . . . . no
C27 O C26 C25 175.2(2) . . . . no
C6 C1 C2 C3 -2.5(4) . . . . no
C13 C1 C2 C3 177.0(3) . . . . no
C2 C1 C6 S -177.8(2) . . . . no
C2 C1 C6 C5 3.6(4) . . . . no
C13 C1 C6 S 2.7(4) . . . . no
C13 C1 C6 C5 -175.9(3) . . . . no
C2 C1 C13 C12 129.8(3) . . . . no
C2 C1 C13 C14 -52.5(4) . . . . no
C6 C1 C13 C12 -50.8(3) . . . . no
C6 C1 C13 C14 127.0(3) . . . . no
C1 C2 C3 C4 -0.6(5) . . . . no
C2 C3 C4 C5 2.7(5) . . . . no
C3 C4 C5 C6 -1.5(5) . . . . no
C4 C5 C6 S 179.7(2) . . . . no
C4 C5 C6 C1 -1.7(5) . . . . no
S C7 C8 C9 -176.6(2) . . . . no
C12 C7 C8 C9 1.5(4) . . . . no
S C7 C12 C11 173.3(2) . . . . no
S C7 C12 C13 -3.0(3) . . . . no
C8 C7 C12 C11 -4.7(4) . . . . no
C8 C7 C12 C13 179.0(2) . . . . no
C7 C8 C9 C10 2.3(4) . . . . no
C8 C9 C10 C11 -2.7(4) . . . . no
C9 C10 C11 C12 -0.6(4) . . . . no
C10 C11 C12 C7 4.3(4) . . . . no
C10 C11 C12 C13 -179.7(3) . . . . no
C7 C12 C13 C1 50.5(3) . . . . no
C7 C12 C13 C14 -127.2(3) . . . . no
C11 C12 C13 C1 -125.6(3) . . . . no
C11 C12 C13 C14 56.7(4) . . . . no
C1 C13 C14 C15 0.1(5) . . . . no
C1 C13 C14 C26 172.3(3) . . . . no
C12 C13 C14 C15 177.5(3) . . . . no
C12 C13 C14 C26 -10.3(4) . . . . no
C13 C14 C15 C16 -36.3(5) . . . . no
C13 C14 C15 C24 150.6(3) . . . . no
C26 C14 C15 C16 150.3(3) . . . . no
C26 C14 C15 C24 -22.8(3) . . . . no
C13 C14 C26 O 105.5(3) . . . . no
C13 C14 C26 C25 -141.6(3) . . . . no
C15 C14 C26 O -80.6(3) . . . . no
C15 C14 C26 C25 32.3(3) . . . . no
C14 C15 C16 C17 -3.7(5) . . . . no
C14 C15 C16 C21 -178.4(3) . . . . no
C24 C15 C16 C17 168.8(3) . . . . no
C24 C15 C16 C21 -6.0(4) . . . . no
C14 C15 C24 C23 -179.4(2) . . . . no
C14 C15 C24 C25 3.5(3) . . . . no
C16 C15 C24 C23 6.5(4) . . . . no
C16 C15 C24 C25 -170.6(2) . . . . no
C15 C16 C17 C18 -177.5(3) . . . . no
C21 C16 C17 C18 -2.6(4) . . . . no
C15 C16 C21 C20 177.8(2) . . . . no
C15 C16 C21 C22 2.1(4) . . . . no
C17 C16 C21 C20 2.6(4) . . . . no
C17 C16 C21 C22 -173.1(2) . . . . no
C16 C17 C18 C19 0.7(4) . . . . no
C17 C18 C19 C20 1.5(4) . . . . no
C18 C19 C20 C21 -1.5(4) . . . . no
C19 C20 C21 C16 -0.6(4) . . . . no
C19 C20 C21 C22 175.0(3) . . . . no
C16 C21 C22 C23 1.5(4) . . . . no
C20 C21 C22 C23 -174.1(3) . . . . no
C21 C22 C23 C24 -1.3(4) . . . . no
C22 C23 C24 C15 -2.8(4) . . . . no
C22 C23 C24 C25 173.8(3) . . . . no
C15 C24 C25 C26 17.1(3) . . . . no
C23 C24 C25 C26 -159.8(3) . . . . no
C24 C25 C26 O 87.0(3) . . . . no
C24 C25 C26 C14 -29.7(3) . . . . no

loop_
_cod_related_entry_id
_cod_related_entry_database
_cod_related_entry_code
1 ChemSpider 30659136
